data_7030003
loop_
_publ_author_name
'Stanford, Martin W.'
'Knight, Fergus R.'
'Athukorala Arachchige, Kasun S.'
'Sanz Camacho, Paula'
'Ashbrook, Sharon E.'
'B\"uhl, Michael'
'Slawin, Alexandra M. Z.'
'Woollins, J. Derek'

_publ_section_title
;
 Probing interactions through space using spin-spin coupling.
;
_journal_issue 17
_journal_name_full 'Dalton transactions (Cambridge, England : 2003)'
_journal_page_first 6548
_journal_page_last 6560
_journal_paper_doi 10.1039/c4dt00408f
_journal_volume 43
_journal_year 2014
_chemical_formula_moiety 'C24 H17 F Se Te'
_chemical_formula_sum 'C24 H17 F Se Te'
_chemical_formula_weight 530.96
_space_group_IT_number 14
_symmetry_cell_setting monoclinic
_symmetry_Int_Tables_number 14
_symmetry_space_group_name_Hall '-P 2ybc'
_symmetry_space_group_name_H-M 'P 1 21/c 1'
_atom_sites_solution_hydrogens geom
_atom_sites_solution_primary direct
_atom_sites_solution_secondary difmap
_cell_angle_alpha 90.0000
_cell_angle_beta 116.385(8)
_cell_angle_gamma 90.0000
_cell_formula_units_Z 4
_cell_length_a 9.8746(9)
_cell_length_b 22.0446(19)
_cell_length_c 9.7763(8)
_cell_measurement_reflns_used 13040
_cell_measurement_temperature 125
_cell_measurement_theta_max 25.39
_cell_measurement_theta_min 1.85
_cell_volume 1906.4(3)
_computing_cell_refinement 'CrystalClear-SM Expert 2.0 r5'
_computing_data_collection 'CrystalClear-SM Expert 2.0 r5 (Rigaku, 2010)'
_computing_data_reduction 'CrystalClear-SM Expert 2.0 r5'
_computing_molecular_graphics 'CrystalStructure 4.0'
_computing_publication_material 'CrystalStructure 4.0 (Rigaku, 2010)'
_computing_structure_refinement 'SHELXL97 (Sheldrick, 2008)'
_computing_structure_solution SIR97
_diffrn_ambient_temperature 125
_diffrn_detector_area_resol_mean 14.286
_diffrn_measured_fraction_theta_full 0.999
_diffrn_measured_fraction_theta_max 0.999
_diffrn_measurement_device_type 'Rigaku Saturn70'
_diffrn_measurement_method \w
_diffrn_radiation_type 'Mo K\a'
_diffrn_radiation_wavelength 0.71075
_diffrn_reflns_av_R_equivalents 0.0296
_diffrn_reflns_limit_h_max 11
_diffrn_reflns_limit_h_min -11
_diffrn_reflns_limit_k_max 26
_diffrn_reflns_limit_k_min -26
_diffrn_reflns_limit_l_max 11
_diffrn_reflns_limit_l_min -11
_diffrn_reflns_number 14559
_diffrn_reflns_theta_full 25.00
_diffrn_reflns_theta_max 25.00
_diffrn_standards_number 0
_exptl_absorpt_coefficient_mu 3.485
_exptl_absorpt_correction_T_max 0.811
_exptl_absorpt_correction_T_min 0.670
_exptl_absorpt_correction_type multi-scan
_exptl_absorpt_process_details 'REQAB (Rigaku, 1998)'
_exptl_crystal_colour colorless
_exptl_crystal_density_diffrn 1.850
_exptl_crystal_density_method 'not measured'
_exptl_crystal_description block
_exptl_crystal_F_000 1024.00
_exptl_crystal_size_max 0.120
_exptl_crystal_size_mid 0.090
_exptl_crystal_size_min 0.060
_refine_diff_density_max 0.510
_refine_diff_density_min -0.530
_refine_ls_extinction_method none
_refine_ls_goodness_of_fit_ref 1.261
_refine_ls_hydrogen_treatment constr
_refine_ls_number_parameters 244
_refine_ls_number_reflns 3359
_refine_ls_number_restraints 0
_refine_ls_R_factor_gt 0.0178
_refine_ls_shift/su_max 0.000
_refine_ls_structure_factor_coef Fsqd
_refine_ls_weighting_details 'w = 1/[\s^2^(Fo^2^)+(0.0363P)^2^+0.1285P] where P=(Fo^2^+2Fc^2^)/3'
_refine_ls_weighting_scheme calc
_refine_ls_wR_factor_ref 0.0652
_reflns_number_gt 3117
_reflns_number_total 3359
_reflns_threshold_expression F^2^>2.0\s(F^2^)
_cod_data_source_file c4dt00408f2.cif
_cod_data_source_block MWS20-B-FS
_cod_original_cell_volume 1906.4(4)
_cod_database_code 7030003

loop_
_symmetry_equiv_pos_site_id
_symmetry_equiv_pos_as_xyz
1 +X,+Y,+Z
2 -X,1/2+Y,1/2-Z
3 -X,-Y,-Z
4 +X,1/2-Y,1/2+Z

loop_
_atom_site_label
_atom_site_type_symbol
_atom_site_fract_x
_atom_site_fract_y
_atom_site_fract_z
_atom_site_U_iso_or_equiv
_atom_site_adp_type
_atom_site_occupancy
_atom_site_symmetry_multiplicity
_atom_site_calc_flag
_atom_site_refinement_flags
Te1 Te 0.12409(2) -0.03623(2) 0.27370(2) 0.01759(9) Uani 1.0 4 d .
Se1 Se 0.06494(3) 0.09996(2) 0.14153(3) 0.01714(9) Uani 1.0 4 d .
F1 F 0.3128(2) -0.29519(7) 0.5524(2) 0.0350(5) Uani 1.0 4 d .
C1 C 0.3299(3) -0.01281(11) 0.2646(3) 0.0158(6) Uani 1.0 4 d .
C2 C 0.4519(3) -0.05199(12) 0.3321(3) 0.0189(6) Uani 1.0 4 d .
C3 C 0.5876(3) -0.04571(12) 0.3217(3) 0.0189(6) Uani 1.0 4 d .
C4 C 0.6014(3) 0.00066(11) 0.2354(3) 0.0156(6) Uani 1.0 4 d .
C5 C 0.4800(3) 0.04194(10) 0.1674(3) 0.0147(6) Uani 1.0 4 d .
C6 C 0.5133(3) 0.08706(11) 0.0855(3) 0.0154(6) Uani 1.0 4 d .
C7 C 0.4086(3) 0.13120(11) 0.0129(3) 0.0178(6) Uani 1.0 4 d .
C8 C 0.2741(3) 0.13121(11) 0.0294(3) 0.0184(6) Uani 1.0 4 d .
C9 C 0.2423(3) 0.08774(11) 0.1123(3) 0.0157(6) Uani 1.0 4 d .
C10 C 0.3442(3) 0.03840(10) 0.1821(3) 0.0150(6) Uani 1.0 4 d .
C11 C 0.7284(3) 0.01891(12) 0.1990(3) 0.0175(6) Uani 1.0 4 d .
C12 C 0.6698(3) 0.07669(12) 0.0983(3) 0.0185(6) Uani 1.0 4 d .
C13 C 0.1951(3) -0.12517(12) 0.3660(3) 0.0171(6) Uani 1.0 4 d .
C14 C 0.1514(3) -0.17607(12) 0.2722(3) 0.0204(6) Uani 1.0 4 d .
C15 C 0.1893(4) -0.23392(12) 0.3351(4) 0.0251(7) Uani 1.0 4 d .
C16 C 0.2731(4) -0.23905(12) 0.4904(4) 0.0221(6) Uani 1.0 4 d .
C17 C 0.3193(3) -0.19001(13) 0.5865(3) 0.0220(6) Uani 1.0 4 d .
C18 C 0.2785(3) -0.13259(12) 0.5226(3) 0.0193(6) Uani 1.0 4 d .
C19 C 0.1577(3) 0.14145(11) 0.3357(3) 0.0162(6) Uani 1.0 4 d .
C20 C 0.0722(4) 0.14708(13) 0.4158(4) 0.0231(6) Uani 1.0 4 d .
C21 C 0.1268(4) 0.17985(13) 0.5506(4) 0.0274(7) Uani 1.0 4 d .
C22 C 0.2689(4) 0.20585(13) 0.6078(4) 0.0270(7) Uani 1.0 4 d .
C23 C 0.3562(4) 0.19907(12) 0.5308(3) 0.0241(7) Uani 1.0 4 d .
C24 C 0.2997(4) 0.16718(11) 0.3931(3) 0.0204(6) Uani 1.0 4 d .
H2 H 0.4424 -0.0852 0.3890 0.0227 Uiso 1.0 4 calc R
H3 H 0.6689 -0.0731 0.3734 0.0227 Uiso 1.0 4 calc R
H7 H 0.4263 0.1612 -0.0472 0.0214 Uiso 1.0 4 calc R
H8 H 0.2023 0.1625 -0.0186 0.0221 Uiso 1.0 4 calc R
H11A H 0.7510 -0.0137 0.1426 0.0210 Uiso 1.0 4 calc R
H11B H 0.8210 0.0280 0.2936 0.0210 Uiso 1.0 4 calc R
H12A H 0.7362 0.1118 0.1473 0.0222 Uiso 1.0 4 calc R
H12B H 0.6656 0.0701 -0.0036 0.0222 Uiso 1.0 4 calc R
H14 H 0.0955 -0.1714 0.1648 0.0245 Uiso 1.0 4 calc R
H15 H 0.1580 -0.2690 0.2721 0.0301 Uiso 1.0 4 calc R
H17 H 0.3774 -0.1951 0.6935 0.0264 Uiso 1.0 4 calc R
H18 H 0.3081 -0.0979 0.5869 0.0232 Uiso 1.0 4 calc R
H20 H -0.0243 0.1283 0.3779 0.0278 Uiso 1.0 4 calc R
H21 H 0.0669 0.1845 0.6036 0.0329 Uiso 1.0 4 calc R
H22 H 0.3065 0.2284 0.7001 0.0324 Uiso 1.0 4 calc R
H23 H 0.4547 0.2161 0.5716 0.0289 Uiso 1.0 4 calc R
H24 H 0.3589 0.1632 0.3391 0.0244 Uiso 1.0 4 calc R

loop_
_atom_site_aniso_label
_atom_site_aniso_U_11
_atom_site_aniso_U_22
_atom_site_aniso_U_33
_atom_site_aniso_U_12
_atom_site_aniso_U_13
_atom_site_aniso_U_23
Te1 0.01375(13) 0.01964(12) 0.02159(13) -0.00032(6) 0.00986(9) -0.00014(7)
Se1 0.01228(16) 0.02096(16) 0.01835(15) 0.00332(10) 0.00695(12) -0.00069(10)
F1 0.0484(12) 0.0226(9) 0.0423(11) 0.0062(8) 0.0277(10) 0.0059(8)
C1 0.0148(14) 0.0181(13) 0.0172(13) -0.0018(11) 0.0097(11) -0.0028(11)
C2 0.0200(15) 0.0171(13) 0.0209(14) 0.0002(11) 0.0102(13) 0.0034(11)
C3 0.0140(15) 0.0197(14) 0.0218(14) 0.0042(11) 0.0068(13) 0.0014(11)
C4 0.0121(13) 0.0186(14) 0.0159(12) 0.0003(11) 0.0060(11) -0.0044(11)
C5 0.0130(14) 0.0158(13) 0.0148(13) -0.0028(10) 0.0057(12) -0.0060(10)
C6 0.0159(14) 0.0177(13) 0.0132(12) -0.0039(11) 0.0070(11) -0.0047(11)
C7 0.0208(15) 0.0163(13) 0.0175(13) -0.0033(11) 0.0095(12) 0.0001(11)
C8 0.0191(15) 0.0171(13) 0.0177(13) 0.0034(11) 0.0070(12) -0.0005(11)
C9 0.0125(13) 0.0194(13) 0.0159(13) 0.0005(11) 0.0069(11) -0.0036(11)
C10 0.0145(14) 0.0169(13) 0.0129(13) 0.0003(10) 0.0055(11) -0.0046(10)
C11 0.0134(14) 0.0187(13) 0.0208(14) -0.0001(11) 0.0077(12) -0.0032(11)
C12 0.0156(14) 0.0219(14) 0.0214(14) -0.0030(12) 0.0113(12) -0.0021(12)
C13 0.0150(14) 0.0205(14) 0.0211(13) -0.0029(11) 0.0128(12) -0.0010(12)
C14 0.0172(14) 0.0275(16) 0.0194(14) -0.0033(12) 0.0108(12) -0.0038(12)
C15 0.0285(17) 0.0204(15) 0.0318(16) -0.0029(13) 0.0183(14) -0.0078(13)
C16 0.0245(16) 0.0176(13) 0.0317(16) 0.0028(12) 0.0192(13) 0.0029(12)
C17 0.0203(15) 0.0284(15) 0.0207(14) -0.0008(12) 0.0122(12) 0.0021(12)
C18 0.0204(15) 0.0214(14) 0.0211(14) -0.0060(12) 0.0137(12) -0.0065(12)
C19 0.0199(14) 0.0144(13) 0.0145(13) 0.0043(11) 0.0076(12) 0.0023(11)
C20 0.0187(15) 0.0264(15) 0.0255(14) 0.0040(12) 0.0109(13) 0.0024(12)
C21 0.0322(18) 0.0320(16) 0.0245(15) 0.0094(14) 0.0185(14) 0.0031(13)
C22 0.0399(19) 0.0217(15) 0.0199(14) 0.0026(13) 0.0138(14) -0.0015(12)
C23 0.0267(16) 0.0194(14) 0.0263(15) -0.0054(12) 0.0119(13) -0.0002(12)
C24 0.0242(15) 0.0187(13) 0.0220(14) 0.0014(12) 0.0137(13) 0.0034(11)

loop_
_atom_type_symbol
_atom_type_description
_atom_type_scat_dispersion_real
_atom_type_scat_dispersion_imag
_atom_type_scat_source
C C 0.0033 0.0016
;
International Tables for Crystallography
(1992, Vol. C, Tables 4.2.6.8 and 6.1.1.4)
;
H H 0.0000 0.0000
;
International Tables for Crystallography
(1992, Vol. C, Table 6.1.1.4)
;
F F 0.0171 0.0103
;
International Tables for Crystallography
(1992, Vol. C, Tables 4.2.6.8 and 6.1.1.4)
;
Se Se -0.0929 2.2259
;
International Tables for Crystallography
(1992, Vol. C, Tables 4.2.6.8 and 6.1.1.4)
;
Te Te -0.5308 1.6751
;
International Tables for Crystallography
(1992, Vol. C, Tables 4.2.6.8 and 6.1.1.4)
;

loop_
_geom_angle_atom_site_label_1
_geom_angle_atom_site_label_2
_geom_angle_atom_site_label_3
_geom_angle
_geom_angle_publ_flag
C1 Te1 C13 95.71(11) yes
C9 Se1 C19 98.50(12) yes
Te1 C1 C2 118.1(3) yes
Te1 C1 C10 123.24(19) yes
C2 C1 C10 118.5(3) yes
C1 C2 C3 124.2(3) yes
C2 C3 C4 118.7(3) yes
C3 C4 C5 118.3(3) yes
C3 C4 C11 131.9(3) yes
C5 C4 C11 109.8(3) yes
C4 C5 C6 111.1(3) yes
C4 C5 C10 124.1(3) yes
C6 C5 C10 124.8(3) yes
C5 C6 C7 119.1(3) yes
C5 C6 C12 109.6(3) yes
C7 C6 C12 131.3(3) yes
C6 C7 C8 118.4(3) yes
C7 C8 C9 122.7(3) yes
Se1 C9 C8 116.9(2) yes
Se1 C9 C10 122.1(3) yes
C8 C9 C10 120.8(3) yes
C1 C10 C5 115.9(3) yes
C1 C10 C9 130.1(3) yes
C5 C10 C9 114.0(3) yes
C4 C11 C12 104.7(3) yes
C6 C12 C11 104.8(3) yes
Te1 C13 C14 120.85(18) yes
Te1 C13 C18 119.7(2) yes
C14 C13 C18 119.4(3) yes
C13 C14 C15 120.2(3) yes
C14 C15 C16 118.4(3) yes
F1 C16 C15 118.8(3) yes
F1 C16 C17 118.1(3) yes
C15 C16 C17 123.1(3) yes
C16 C17 C18 117.9(3) yes
C13 C18 C17 121.0(3) yes
Se1 C19 C20 117.1(2) yes
Se1 C19 C24 123.1(3) yes
C20 C19 C24 119.8(3) yes
C19 C20 C21 120.4(3) yes
C20 C21 C22 119.8(4) yes
C21 C22 C23 120.1(3) yes
C22 C23 C24 120.1(3) yes
C19 C24 C23 119.8(4) yes
C1 C2 H2 117.878 no
C3 C2 H2 117.877 no
C2 C3 H3 120.651 no
C4 C3 H3 120.649 no
C6 C7 H7 120.809 no
C8 C7 H7 120.808 no
C7 C8 H8 118.638 no
C9 C8 H8 118.643 no
C4 C11 H11A 110.810 no
C4 C11 H11B 110.794 no
C12 C11 H11A 110.805 no
C12 C11 H11B 110.805 no
H11A C11 H11B 108.864 no
C6 C12 H12A 110.791 no
C6 C12 H12B 110.787 no
C11 C12 H12A 110.792 no
C11 C12 H12B 110.789 no
H12A C12 H12B 108.854 no
C13 C14 H14 119.892 no
C15 C14 H14 119.887 no
C14 C15 H15 120.808 no
C16 C15 H15 120.808 no
C16 C17 H17 121.028 no
C18 C17 H17 121.036 no
C13 C18 H18 119.519 no
C17 C18 H18 119.521 no
C19 C20 H20 119.803 no
C21 C20 H20 119.804 no
C20 C21 H21 120.088 no
C22 C21 H21 120.097 no
C21 C22 H22 119.951 no
C23 C22 H22 119.949 no
C22 C23 H23 119.963 no
C24 C23 H23 119.961 no
C19 C24 H24 120.102 no
C23 C24 H24 120.106 no

loop_
_geom_bond_atom_site_label_1
_geom_bond_atom_site_label_2
_geom_bond_distance
_geom_bond_publ_flag
Te1 C1 2.137(4) yes
Te1 C13 2.142(3) yes
Se1 C9 1.915(4) yes
Se1 C19 1.932(3) yes
F1 C16 1.357(3) yes
C1 C2 1.388(4) yes
C1 C10 1.430(4) yes
C2 C3 1.395(5) yes
C3 C4 1.370(5) yes
C4 C5 1.414(4) yes
C4 C11 1.502(5) yes
C5 C6 1.404(4) yes
C5 C10 1.413(5) yes
C6 C7 1.366(4) yes
C6 C12 1.512(5) yes
C7 C8 1.407(5) yes
C8 C9 1.378(5) yes
C9 C10 1.432(4) yes
C11 C12 1.556(4) yes
C13 C14 1.391(4) yes
C13 C18 1.388(4) yes
C14 C15 1.393(4) yes
C15 C16 1.373(4) yes
C16 C17 1.371(4) yes
C17 C18 1.390(4) yes
C19 C20 1.388(6) yes
C19 C24 1.380(4) yes
C20 C21 1.385(4) yes
C21 C22 1.383(5) yes
C22 C23 1.381(6) yes
C23 C24 1.396(4) yes
C2 H2 0.950 no
C3 H3 0.950 no
C7 H7 0.950 no
C8 H8 0.950 no
C11 H11A 0.990 no
C11 H11B 0.990 no
C12 H12A 0.990 no
C12 H12B 0.990 no
C14 H14 0.950 no
C15 H15 0.950 no
C17 H17 0.950 no
C18 H18 0.950 no
C20 H20 0.950 no
C21 H21 0.950 no
C22 H22 0.950 no
C23 H23 0.950 no
C24 H24 0.950 no

loop_
_geom_contact_atom_site_label_1
_geom_contact_atom_site_label_2
_geom_contact_distance
_geom_contact_publ_flag
_geom_contact_site_symmetry_2
Te1 Se1 3.2177(7) no .
Te1 C9 3.600(3) no .
Se1 C1 3.417(3) no .
C1 C4 2.835(5) no .
C2 C5 2.712(4) no .
C2 C13 3.145(5) no .
C2 C18 3.520(5) no .
C3 C6 3.596(4) no .
C3 C10 2.857(4) no .
C4 C7 3.599(4) no .
C5 C8 2.718(4) no .
C6 C9 2.802(5) no .
C7 C10 2.874(5) no .
C8 C24 3.541(5) no .
C9 C24 3.089(4) no .
C13 C16 2.746(4) no .
C14 C17 2.785(4) no .
C15 C18 2.773(4) no .
C19 C22 2.775(4) no .
C20 C23 2.764(5) no .
C21 C24 2.775(6) no .
F1 C7 3.488(4) no 2_645
F1 C12 3.225(4) no 2_645
F1 C14 3.256(5) no 4_545
F1 C15 3.541(5) no 4_545
C4 C6 3.421(4) no 3_655
C4 C12 3.600(4) no 3_655
C5 C11 3.509(4) no 3_655
C5 C12 3.516(4) no 3_655
C5 C18 3.528(4) no 3_656
C6 C4 3.421(4) no 3_655
C6 C18 3.594(4) no 3_656
C7 F1 3.488(4) no 2_655
C11 C5 3.509(4) no 3_655
C12 F1 3.225(4) no 2_655
C12 C4 3.600(4) no 3_655
C12 C5 3.516(4) no 3_655
C14 F1 3.256(5) no 4_544
C15 F1 3.541(5) no 4_544
C18 C5 3.528(4) no 3_656
C18 C6 3.594(4) no 3_656
Te1 H2 3.0278 no .
Te1 H14 3.1337 no .
Te1 H18 3.0957 no .
Se1 H8 2.8419 no .
Se1 H20 2.8842 no .
Se1 H24 3.0197 no .
F1 H15 2.5406 no .
F1 H17 2.5287 no .
C1 H3 3.3071 no .
C2 H18 3.5208 no .
C3 H11A 2.9446 no .
C3 H11B 2.9307 no .
C4 H2 3.2252 no .
C4 H12A 3.0888 no .
C4 H12B 3.0866 no .
C5 H3 3.2596 no .
C5 H7 3.2554 no .
C5 H11A 3.0494 no .
C5 H11B 3.0443 no .
C5 H12A 3.0426 no .
C5 H12B 3.0442 no .
C6 H8 3.2330 no .
C6 H11A 3.0969 no .
C6 H11B 3.0948 no .
C7 H12A 2.9315 no .
C7 H12B 2.9402 no .
C7 H24 3.5066 no .
C8 H24 2.8481 no .
C9 H7 3.2963 no .
C9 H24 2.5965 no .
C10 H2 3.2739 no .
C10 H8 3.2939 no .
C10 H24 3.1223 no .
C11 H3 2.8727 no .
C12 H7 2.8696 no .
C13 H2 2.5101 no .
C13 H15 3.2752 no .
C13 H17 3.2777 no .
C14 H2 3.2639 no .
C14 H18 3.2559 no .
C15 H17 3.2667 no .
C16 H14 3.2360 no .
C16 H18 3.2252 no .
C17 H2 3.5532 no .
C17 H15 3.2650 no .
C18 H2 2.7005 no .
C18 H14 3.2577 no .
C19 H21 3.2632 no .
C19 H23 3.2588 no .
C20 H22 3.2520 no .
C20 H24 3.2546 no .
C21 H23 3.2520 no .
C22 H20 3.2508 no .
C22 H24 3.2633 no .
C23 H21 3.2527 no .
C24 H20 3.2514 no .
C24 H22 3.2644 no .
H2 H3 2.3241 no .
H2 H18 2.8039 no .
H3 H11A 3.0137 no .
H3 H11B 2.9779 no .
H7 H8 2.3493 no .
H7 H12A 2.9986 no .
H7 H12B 2.9836 no .
H8 H24 3.1327 no .
H11A H12A 2.7732 no .
H11A H12B 2.2585 no .
H11B H12A 2.2586 no .
H11B H12B 2.7747 no .
H14 H15 2.3530 no .
H17 H18 2.3476 no .
H20 H21 2.3331 no .
H21 H22 2.3332 no .
H22 H23 2.3302 no .
H23 H24 2.3475 no .
Te1 H11A 3.3568 no 1_455
Te1 H11B 3.3930 no 1_455
Se1 H12A 3.2819 no 1_455
Se1 H14 3.1206 no 3_555
F1 H7 2.7718 no 2_645
F1 H12A 2.7211 no 2_645
F1 H12B 3.0293 no 2_645
F1 H14 2.9072 no 4_545
F1 H15 3.4462 no 4_545
F1 H22 3.4886 no 2_646
F1 H23 3.3685 no 2_646
F1 H23 3.4992 no 3_656
C1 H12B 2.8645 no 3_655
C2 H12B 2.9160 no 3_655
C3 H12B 3.0497 no 3_655
C3 H18 3.3263 no 3_656
C4 H12B 3.0353 no 3_655
C4 H18 2.6516 no 3_656
C5 H11A 2.9375 no 3_655
C5 H12B 2.9474 no 3_655
C5 H18 2.6840 no 3_656
C6 H11A 3.0368 no 3_655
C6 H17 3.0720 no 3_656
C6 H18 2.8990 no 3_656
C7 H11A 3.0616 no 3_655
C7 H17 3.0494 no 3_656
C7 H22 3.4957 no 1_554
C7 H23 3.4104 no 4_554
C8 H11A 3.0377 no 3_655
C8 H14 3.3987 no 3_555
C8 H17 3.5893 no 3_656
C8 H22 3.4629 no 4_554
C9 H11A 3.0041 no 3_655
C10 H11A 2.9334 no 3_655
C10 H12B 2.9370 no 3_655
C10 H18 3.4234 no 3_656
C11 H18 2.8656 no 3_656
C11 H20 3.3235 no 1_655
C12 H17 3.4668 no 3_656
C12 H18 3.0226 no 3_656
C12 H20 3.2486 no 1_655
C13 H20 3.5870 no 3_556
C13 H21 3.0282 no 3_556
C14 H8 3.2767 no 3_555
C14 H21 2.9123 no 3_556
C14 H23 3.5997 no 3_656
C15 H12A 3.4669 no 2_645
C15 H17 3.1777 no 4_544
C15 H21 3.0488 no 3_556
C15 H23 3.2387 no 3_656
C16 H7 3.5349 no 2_645
C16 H12A 3.5374 no 2_645
C16 H14 3.5413 no 4_545
C16 H15 3.4202 no 4_545
C16 H21 3.2898 no 3_556
C16 H23 3.0478 no 3_656
C17 H12A 3.3634 no 3_656
C17 H15 3.0364 no 4_545
C17 H20 3.3698 no 3_556
C17 H21 3.4221 no 3_556
C17 H23 3.2806 no 3_656
C17 H24 2.9867 no 3_656
C18 H11B 3.3294 no 3_656
C18 H12A 3.3264 no 3_656
C18 H20 3.0701 no 3_556
C18 H21 3.2742 no 3_556
C18 H24 3.2864 no 3_656
C19 H3 2.9939 no 3_656
C19 H15 3.4358 no 2_555
C20 H3 2.9600 no 3_656
C20 H11B 3.4409 no 1_455
C20 H12A 3.2807 no 1_455
C20 H15 2.8732 no 2_555
C21 H3 2.9717 no 3_656
C21 H15 3.3541 no 2_555
C22 H3 2.9801 no 3_656
C22 H7 3.1792 no 1_556
C22 H8 3.1086 no 4_555
C22 H24 3.5284 no 4_555
C23 H2 3.0792 no 3_656
C23 H3 2.9769 no 3_656
C23 H7 3.3199 no 4_555
C23 H8 3.3477 no 4_555
C23 H22 3.4407 no 4_554
C24 H2 3.0764 no 3_656
C24 H3 2.9973 no 3_656
C24 H22 2.9958 no 4_554
H2 C23 3.0792 no 3_656
H2 C24 3.0764 no 3_656
H2 H12B 3.4453 no 3_655
H2 H23 3.0262 no 3_656
H2 H24 3.0390 no 3_656
H3 C19 2.9939 no 3_656
H3 C20 2.9600 no 3_656
H3 C21 2.9717 no 3_656
H3 C22 2.9801 no 3_656
H3 C23 2.9769 no 3_656
H3 C24 2.9973 no 3_656
H3 H7 3.4880 no 3_655
H3 H20 3.4823 no 3_656
H3 H21 3.5168 no 3_656
H3 H22 3.5297 no 3_656
H3 H23 3.5089 no 3_656
H3 H24 3.5514 no 3_656
H7 F1 2.7718 no 2_655
H7 C16 3.5349 no 2_655
H7 C22 3.1792 no 1_554
H7 C23 3.3199 no 4_554
H7 H3 3.4880 no 3_655
H7 H17 3.2121 no 3_656
H7 H22 2.6652 no 1_554
H7 H23 2.9075 no 4_554
H8 C14 3.2767 no 3_555
H8 C22 3.1086 no 4_554
H8 C23 3.3477 no 4_554
H8 H11A 3.5964 no 3_655
H8 H14 2.6444 no 3_555
H8 H21 3.3575 no 1_554
H8 H22 3.0763 no 4_554
H8 H23 3.4931 no 4_554
H11A Te1 3.3568 no 1_655
H11A C5 2.9375 no 3_655
H11A C6 3.0368 no 3_655
H11A C7 3.0616 no 3_655
H11A C8 3.0377 no 3_655
H11A C9 3.0041 no 3_655
H11A C10 2.9334 no 3_655
H11A H8 3.5964 no 3_655
H11B Te1 3.3930 no 1_655
H11B C18 3.3294 no 3_656
H11B C20 3.4409 no 1_655
H11B H18 2.5867 no 3_656
H11B H20 2.6054 no 1_655
H12A Se1 3.2819 no 1_655
H12A F1 2.7211 no 2_655
H12A C15 3.4669 no 2_655
H12A C16 3.5374 no 2_655
H12A C17 3.3634 no 3_656
H12A C18 3.3264 no 3_656
H12A C20 3.2807 no 1_655
H12A H15 2.8080 no 2_655
H12A H17 2.9333 no 3_656
H12A H18 2.8368 no 3_656
H12A H20 2.4639 no 1_655
H12B F1 3.0293 no 2_655
H12B C1 2.8645 no 3_655
H12B C2 2.9160 no 3_655
H12B C3 3.0497 no 3_655
H12B C4 3.0353 no 3_655
H12B C5 2.9474 no 3_655
H12B C10 2.9370 no 3_655
H12B H2 3.4453 no 3_655
H14 Se1 3.1206 no 3_555
H14 F1 2.9072 no 4_544
H14 C8 3.3987 no 3_555
H14 C16 3.5413 no 4_544
H14 H8 2.6444 no 3_555
H14 H21 3.3181 no 3_556
H15 F1 3.4462 no 4_544
H15 C16 3.4202 no 4_544
H15 C17 3.0364 no 4_544
H15 C19 3.4358 no 2_545
H15 C20 2.8732 no 2_545
H15 C21 3.3541 no 2_545
H15 H12A 2.8080 no 2_645
H15 H17 2.7191 no 4_544
H15 H20 2.7017 no 2_545
H15 H21 3.4971 no 2_545
H15 H21 3.5033 no 3_556
H17 C6 3.0720 no 3_656
H17 C7 3.0494 no 3_656
H17 C8 3.5893 no 3_656
H17 C12 3.4668 no 3_656
H17 C15 3.1777 no 4_545
H17 H7 3.2121 no 3_656
H17 H12A 2.9333 no 3_656
H17 H15 2.7191 no 4_545
H17 H20 3.5564 no 3_556
H17 H22 3.2837 no 2_646
H17 H23 2.9100 no 2_646
H17 H24 2.8484 no 3_656
H18 C3 3.3263 no 3_656
H18 C4 2.6516 no 3_656
H18 C5 2.6840 no 3_656
H18 C6 2.8990 no 3_656
H18 C10 3.4234 no 3_656
H18 C11 2.8656 no 3_656
H18 C12 3.0226 no 3_656
H18 H11B 2.5867 no 3_656
H18 H12A 2.8368 no 3_656
H18 H20 3.0458 no 3_556
H18 H24 3.3604 no 3_656
H20 C11 3.3235 no 1_455
H20 C12 3.2486 no 1_455
H20 C13 3.5870 no 3_556
H20 C17 3.3698 no 3_556
H20 C18 3.0701 no 3_556
H20 H3 3.4823 no 3_656
H20 H11B 2.6054 no 1_455
H20 H12A 2.4639 no 1_455
H20 H15 2.7017 no 2_555
H20 H17 3.5564 no 3_556
H20 H18 3.0458 no 3_556
H21 C13 3.0282 no 3_556
H21 C14 2.9123 no 3_556
H21 C15 3.0488 no 3_556
H21 C16 3.2898 no 3_556
H21 C17 3.4221 no 3_556
H21 C18 3.2742 no 3_556
H21 H3 3.5168 no 3_656
H21 H8 3.3575 no 1_556
H21 H14 3.3181 no 3_556
H21 H15 3.4971 no 2_555
H21 H15 3.5033 no 3_556
H22 F1 3.4886 no 2_656
H22 C7 3.4957 no 1_556
H22 C8 3.4629 no 4_555
H22 C23 3.4407 no 4_555
H22 C24 2.9958 no 4_555
H22 H3 3.5297 no 3_656
H22 H7 2.6652 no 1_556
H22 H8 3.0763 no 4_555
H22 H17 3.2837 no 2_656
H22 H23 3.4786 no 4_555
H22 H24 2.6829 no 4_555
H23 F1 3.3685 no 2_656
H23 F1 3.4992 no 3_656
H23 C7 3.4104 no 4_555
H23 C14 3.5997 no 3_656
H23 C15 3.2387 no 3_656
H23 C16 3.0478 no 3_656
H23 C17 3.2806 no 3_656
H23 H2 3.0262 no 3_656
H23 H3 3.5089 no 3_656
H23 H7 2.9075 no 4_555
H23 H8 3.4931 no 4_555
H23 H17 2.9100 no 2_656
H23 H22 3.4786 no 4_554
H24 C17 2.9867 no 3_656
H24 C18 3.2864 no 3_656
H24 C22 3.5284 no 4_554
H24 H2 3.0390 no 3_656
H24 H3 3.5514 no 3_656
H24 H17 2.8484 no 3_656
H24 H18 3.3604 no 3_656
H24 H22 2.6829 no 4_554

loop_
_geom_torsion_atom_site_label_1
_geom_torsion_atom_site_label_2
_geom_torsion_atom_site_label_3
_geom_torsion_atom_site_label_4
_geom_torsion
_geom_torsion_publ_flag
C1 Te1 C13 C14 -99.3(3) no
C1 Te1 C13 C18 84.4(3) no
C13 Te1 C1 C2 -8.12(19) no
C13 Te1 C1 C10 166.65(18) no
C9 Se1 C19 C20 -166.11(16) no
C9 Se1 C19 C24 16.58(19) no
C19 Se1 C9 C8 -93.20(16) no
C19 Se1 C9 C10 82.25(17) no
Te1 C1 C2 C3 173.29(16) no
Te1 C1 C10 C5 -170.23(14) no
Te1 C1 C10 C9 10.5(4) no
C2 C1 C10 C5 4.5(4) no
C2 C1 C10 C9 -174.7(3) no
C10 C1 C2 C3 -1.7(4) no
C1 C2 C3 C4 -2.4(4) no
C2 C3 C4 C5 3.3(4) no
C2 C3 C4 C11 -178.7(3) no
C3 C4 C5 C6 179.0(2) no
C3 C4 C5 C10 -0.2(4) no
C3 C4 C11 C12 -178.6(3) no
C5 C4 C11 C12 -0.4(3) no
C11 C4 C5 C6 0.5(3) no
C11 C4 C5 C10 -178.7(2) no
C4 C5 C6 C7 -179.53(19) no
C4 C5 C6 C12 -0.4(3) no
C4 C5 C10 C1 -3.7(4) no
C4 C5 C10 C9 175.7(2) no
C6 C5 C10 C1 177.2(2) no
C6 C5 C10 C9 -3.4(4) no
C10 C5 C6 C7 -0.3(4) no
C10 C5 C6 C12 178.8(2) no
C5 C6 C7 C8 2.9(4) no
C5 C6 C12 C11 0.1(3) no
C7 C6 C12 C11 179.1(3) no
C12 C6 C7 C8 -175.9(3) no
C6 C7 C8 C9 -1.7(4) no
C7 C8 C9 Se1 173.16(19) no
C7 C8 C9 C10 -2.3(4) no
Se1 C9 C10 C1 8.6(4) no
Se1 C9 C10 C5 -170.63(14) no
C8 C9 C10 C1 -176.1(2) no
C8 C9 C10 C5 4.6(4) no
C4 C11 C12 C6 0.2(3) no
Te1 C13 C14 C15 -175.4(2) no
Te1 C13 C18 C17 176.6(2) no
C14 C13 C18 C17 0.3(5) no
C18 C13 C14 C15 0.9(5) no
C13 C14 C15 C16 -1.5(5) no
C14 C15 C16 F1 -178.8(3) no
C14 C15 C16 C17 1.0(6) no
F1 C16 C17 C18 180.0(3) no
C15 C16 C17 C18 0.1(6) no
C16 C17 C18 C13 -0.7(5) no
Se1 C19 C20 C21 -175.51(16) no
Se1 C19 C24 C23 176.80(14) no
C20 C19 C24 C23 -0.4(4) no
C24 C19 C20 C21 1.9(4) no
C19 C20 C21 C22 -1.6(4) no
C20 C21 C22 C23 -0.1(4) no
C21 C22 C23 C24 1.6(4) no
C22 C23 C24 C19 -1.3(4) no
